data_4333893
loop_
_publ_author_name
'Sonia G. Thangavelu'
'Michael B. Andrews'
'Simon J.A. Pope'
'Christopher L. Cahill'

_publ_contact_author_address
;The George Washington University
Department of Chemistry
725 21st Street, NW
Washington, DC, 20052
;
_publ_contact_author_email cahill@gwu.edu
_publ_contact_author_fax 202-994-5873
_publ_contact_author_name 'Christopher L. Cahill'
_publ_contact_author_phone 202-994-6959
_publ_section_title
;
 Synthesis, Structures, and Luminescent Properties of Uranyl Terpyridine
 Aromatic Carboxylate Coordination Polymers
;
_journal_name_full 'Inorganic Chemistry'
_journal_page_first 2060
_journal_page_last 2069
_journal_paper_doi 10.1021/ic3024698
_journal_volume 52
_journal_year 2013
_chemical_formula_moiety 'C23 H14 Cl N3 O6 U'
_chemical_formula_sum 'C23 H14 Cl N3 O6 U'
_chemical_formula_weight 701.86
_space_group_IT_number 15
_symmetry_cell_setting monoclinic
_symmetry_Int_Tables_number 15
_symmetry_space_group_name_Hall '-C 2yc'
_symmetry_space_group_name_H-M 'C 1 2/c 1'
_atom_sites_solution_hydrogens geom
_atom_sites_solution_primary direct
_atom_sites_solution_secondary difmap
_audit_creation_method SHELXL-97
_cell_angle_alpha 90.00
_cell_angle_beta 113.494(2)
_cell_angle_gamma 90.00
_cell_formula_units_Z 4
_cell_length_a 12.486(3)
_cell_length_b 14.736(3)
_cell_length_c 12.268(3)
_cell_measurement_reflns_used 2207
_cell_measurement_temperature 100(2)
_cell_measurement_theta_max 26.74
_cell_measurement_theta_min 2.25
_cell_volume 2070.1(8)
_computing_cell_refinement 'SAINT, Bruker-AXS'
_computing_data_collection 'APEX, Bruker-AXS'
_computing_data_reduction 'SAINT, Bruker-AXS'
_computing_molecular_graphics 'SHELXL-97 (Sheldrick, 1997)'
_computing_publication_material 'WINGX (Farrugia, 1998)'
_computing_structure_refinement 'SHELXL-97 (Sheldrick, 1997)'
_computing_structure_solution 'SHELXS-97 (Sheldrick, 1990)'
_diffrn_ambient_temperature 100(2)
_diffrn_measured_fraction_theta_full 0.999
_diffrn_measured_fraction_theta_max 0.997
_diffrn_measurement_device_type 'Siemens SMART'
_diffrn_measurement_method 'omega and phi scans'
_diffrn_radiation_monochromator graphite
_diffrn_radiation_type MoK\a
_diffrn_radiation_wavelength 0.71073
_diffrn_reflns_av_R_equivalents 0.0437
_diffrn_reflns_av_sigmaI/netI 0.0412
_diffrn_reflns_limit_h_max 15
_diffrn_reflns_limit_h_min -15
_diffrn_reflns_limit_k_max 18
_diffrn_reflns_limit_k_min -18
_diffrn_reflns_limit_l_max 15
_diffrn_reflns_limit_l_min -15
_diffrn_reflns_number 8545
_diffrn_reflns_theta_full 25.00
_diffrn_reflns_theta_max 26.74
_diffrn_reflns_theta_min 2.25
_diffrn_source 'fine-focus sealed tube'
_diffrn_source_type 'Siemens SMART'
_exptl_absorpt_coefficient_mu 8.023
_exptl_absorpt_correction_T_max 0.7141
_exptl_absorpt_correction_T_min 0.5224
_exptl_absorpt_correction_type multi-scan
_exptl_absorpt_process_details 'SADABS, G. Sheldrick (1999)'
_exptl_crystal_colour yellow
_exptl_crystal_density_diffrn 2.265
_exptl_crystal_description plate
_exptl_crystal_F_000 1328
_exptl_crystal_size_max 0.09
_exptl_crystal_size_mid 0.07
_exptl_crystal_size_min 0.05
_refine_diff_density_max 1.316
_refine_diff_density_min -1.176
_refine_diff_density_rms 0.153
_refine_ls_extinction_method none
_refine_ls_goodness_of_fit_ref 1.055
_refine_ls_hydrogen_treatment constr
_refine_ls_matrix_type full
_refine_ls_number_parameters 156
_refine_ls_number_reflns 2207
_refine_ls_number_restraints 0
_refine_ls_restrained_S_all 1.055
_refine_ls_R_factor_all 0.0308
_refine_ls_R_factor_gt 0.0251
_refine_ls_shift/su_max 0.001
_refine_ls_shift/su_mean 0.000
_refine_ls_structure_factor_coef Fsqd
_refine_ls_weighting_details 'calc w=1/[\s^2^(Fo^2^)+(0.0223P)^2^+1.9844P] where P=(Fo^2^+2Fc^2^)/3'
_refine_ls_weighting_scheme calc
_refine_ls_wR_factor_gt 0.0500
_refine_ls_wR_factor_ref 0.0516
_reflns_number_gt 1998
_reflns_number_total 2207
_reflns_threshold_expression >2sigma(I)
_cod_data_source_file ic3024698_si_002_5.cif
_cod_data_source_block compound4
_cod_original_sg_symbol_H-M 'C 2/c'
_cod_database_code 4333893

loop_
_symmetry_equiv_pos_as_xyz
'x, y, z'
'-x, y, -z+1/2'
'x+1/2, y+1/2, z'
'-x+1/2, y+1/2, -z+1/2'
'-x, -y, -z'
'x, -y, z-1/2'
'-x+1/2, -y+1/2, -z'
'x+1/2, -y+1/2, z-1/2'

loop_
_atom_site_label
_atom_site_type_symbol
_atom_site_fract_x
_atom_site_fract_y
_atom_site_fract_z
_atom_site_U_iso_or_equiv
_atom_site_adp_type
_atom_site_occupancy
_atom_site_symmetry_multiplicity
_atom_site_calc_flag
_atom_site_refinement_flags
U1 U 0.5000 0.421378(15) 0.2500 0.01097(8) Uani 1 2 d S
Cl Cl 0.5000 -0.06026(11) 0.2500 0.0560(7) Uani 1 2 d S
O1 O 0.6216(2) 0.41810(19) 0.2110(2) 0.0156(6) Uani 1 1 d .
O2 O 0.5893(2) 0.53958(19) 0.3765(2) 0.0148(6) Uani 1 1 d .
O3 O 0.7808(3) 0.51150(19) 0.4339(3) 0.0179(7) Uani 1 1 d .
C1 C 0.3599(4) 0.3898(3) -0.0543(4) 0.0153(9) Uani 1 1 d .
H1 H 0.3660 0.4540 -0.0478 0.018 Uiso 1 1 calc R
N1 N 0.4030(3) 0.3409(2) 0.0451(3) 0.0130(7) Uani 1 1 d .
N2 N 0.5000 0.2444(3) 0.2500 0.0098(10) Uani 1 2 d S
C2 C 0.3067(4) 0.3524(3) -0.1668(4) 0.0146(9) Uani 1 1 d .
H2 H 0.2752 0.3902 -0.2350 0.018 Uiso 1 1 calc R
C12 C 0.6351(4) 0.7198(3) 0.4531(4) 0.0146(9) Uani 1 1 d .
H12 H 0.5563 0.6996 0.4205 0.018 Uiso 1 1 calc R
C3 C 0.3002(3) 0.2585(3) -0.1778(4) 0.0161(9) Uani 1 1 d .
H3 H 0.2640 0.2307 -0.2536 0.019 Uiso 1 1 calc R
C4 C 0.3480(4) 0.2062(3) -0.0753(4) 0.0142(9) Uani 1 1 d .
H4 H 0.3455 0.1418 -0.0802 0.017 Uiso 1 1 calc R
C5 C 0.3994(3) 0.2490(3) 0.0342(4) 0.0121(8) Uani 1 1 d .
C6 C 0.4531(3) 0.1967(3) 0.1463(4) 0.0115(8) Uani 1 1 d .
C7 C 0.4540(4) 0.1027(3) 0.1437(4) 0.0189(10) Uani 1 1 d .
H7 H 0.4237 0.0707 0.0704 0.023 Uiso 1 1 calc R
C8 C 0.5000 0.0573(4) 0.2500 0.0242(16) Uani 1 2 d S
C9 C 0.6997(4) 0.5629(3) 0.4224(4) 0.0142(9) Uani 1 1 d .
C10 C 0.7241(4) 0.6603(3) 0.4622(4) 0.0122(9) Uani 1 1 d .
C11 C 0.8396(4) 0.6914(3) 0.5089(4) 0.0153(9) Uani 1 1 d .
H11 H 0.9010 0.6512 0.5144 0.018 Uiso 1 1 calc R

loop_
_atom_site_aniso_label
_atom_site_aniso_U_11
_atom_site_aniso_U_22
_atom_site_aniso_U_33
_atom_site_aniso_U_23
_atom_site_aniso_U_13
_atom_site_aniso_U_12
U1 0.01234(12) 0.00749(11) 0.01230(12) 0.000 0.00407(9) 0.000
Cl 0.107(2) 0.0103(9) 0.0196(10) 0.000 -0.0074(11) 0.000
O1 0.0170(15) 0.0130(14) 0.0159(15) -0.0012(13) 0.0057(12) -0.0012(13)
O2 0.0156(15) 0.0120(14) 0.0157(16) -0.0018(12) 0.0051(13) -0.0023(12)
O3 0.0202(17) 0.0132(15) 0.0180(17) -0.0016(12) 0.0054(14) 0.0011(13)
C1 0.021(2) 0.011(2) 0.016(2) 0.0031(17) 0.0097(19) 0.0042(18)
N1 0.0139(18) 0.0137(18) 0.0131(19) 0.0004(14) 0.0073(15) 0.0002(15)
N2 0.012(2) 0.005(2) 0.013(2) 0.000 0.005(2) 0.000
C2 0.017(2) 0.017(2) 0.011(2) 0.0069(17) 0.0065(18) 0.0047(18)
C12 0.015(2) 0.011(2) 0.015(2) -0.0001(17) 0.0023(18) -0.0023(17)
C3 0.014(2) 0.023(2) 0.011(2) -0.0029(18) 0.0042(18) -0.0036(18)
C4 0.017(2) 0.012(2) 0.018(2) -0.0004(17) 0.0110(19) -0.0046(17)
C5 0.0114(19) 0.013(2) 0.014(2) 0.0020(17) 0.0075(17) 0.0016(17)
C6 0.009(2) 0.013(2) 0.013(2) -0.0011(16) 0.0053(17) -0.0028(17)
C7 0.022(2) 0.014(2) 0.016(2) -0.0014(17) 0.003(2) -0.0003(18)
C8 0.038(4) 0.009(3) 0.019(4) 0.000 0.004(3) 0.000
C9 0.021(2) 0.011(2) 0.010(2) -0.0016(16) 0.0062(18) -0.0028(18)
C10 0.015(2) 0.010(2) 0.012(2) 0.0001(16) 0.0060(18) -0.0009(16)
C11 0.013(2) 0.019(2) 0.013(2) 0.0014(18) 0.0045(18) 0.0046(18)

loop_
_atom_type_symbol
_atom_type_description
_atom_type_scat_dispersion_real
_atom_type_scat_dispersion_imag
_atom_type_scat_source
C C 0.0033 0.0016 'International Tables Vol C Tables 4.2.6.8 and 6.1.1.4'
H H 0.0000 0.0000 'International Tables Vol C Tables 4.2.6.8 and 6.1.1.4'
Cl Cl 0.1484 0.1585 'International Tables Vol C Tables 4.2.6.8 and 6.1.1.4'
N N 0.0061 0.0033 'International Tables Vol C Tables 4.2.6.8 and 6.1.1.4'
O O 0.0106 0.0060 'International Tables Vol C Tables 4.2.6.8 and 6.1.1.4'
U U -9.6767 9.6646 'International Tables Vol C Tables 4.2.6.8 and 6.1.1.4'

loop_
_geom_angle_atom_site_label_1
_geom_angle_atom_site_label_2
_geom_angle_atom_site_label_3
_geom_angle
_geom_angle_site_symmetry_1
_geom_angle_site_symmetry_3
O1 U1 O1 176.86(18) . 2_655
O1 U1 O2 88.03(11) . .
O1 U1 O2 94.35(11) 2_655 .
O1 U1 O2 94.35(11) . 2_655
O1 U1 O2 88.03(11) 2_655 2_655
O2 U1 O2 81.75(14) . 2_655
O1 U1 N1 81.09(12) . .
O1 U1 N1 97.46(12) 2_655 .
O2 U1 N1 155.47(10) . .
O2 U1 N1 77.26(10) 2_655 .
O1 U1 N1 97.46(12) . 2_655
O1 U1 N1 81.09(12) 2_655 2_655
O2 U1 N1 77.26(10) . 2_655
O2 U1 N1 155.47(10) 2_655 2_655
N1 U1 N1 125.77(15) . 2_655
O1 U1 N2 88.43(9) . .
O1 U1 N2 88.43(9) 2_655 .
O2 U1 N2 139.12(7) . .
O2 U1 N2 139.12(7) 2_655 .
N1 U1 N2 62.88(7) . .
N1 U1 N2 62.88(7) 2_655 .
C9 O2 U1 129.2(3) . .
N1 C1 C2 123.7(4) . .
N1 C1 H1 118.1 . .
C2 C1 H1 118.1 . .
C1 N1 C5 117.6(3) . .
C1 N1 U1 120.1(3) . .
C5 N1 U1 122.2(3) . .
C6 N2 C6 118.0(5) 2_655 .
C6 N2 U1 121.0(2) 2_655 .
C6 N2 U1 121.0(2) . .
C1 C2 C3 118.7(4) . .
C1 C2 H2 120.7 . .
C3 C2 H2 120.7 . .
C11 C12 C10 120.3(4) 7_666 .
C11 C12 H12 119.9 7_666 .
C10 C12 H12 119.9 . .
C2 C3 C4 118.5(4) . .
C2 C3 H3 120.7 . .
C4 C3 H3 120.7 . .
C5 C4 C3 119.3(4) . .
C5 C4 H4 120.4 . .
C3 C4 H4 120.4 . .
N1 C5 C4 122.1(4) . .
N1 C5 C6 116.2(3) . .
C4 C5 C6 121.7(4) . .
N2 C6 C7 122.2(4) . .
N2 C6 C5 117.7(3) . .
C7 C6 C5 120.2(4) . .
C8 C7 C6 118.0(4) . .
C8 C7 H7 121.0 . .
C6 C7 H7 121.0 . .
C7 C8 C7 121.6(6) . 2_655
C7 C8 Cl 119.2(3) . .
C7 C8 Cl 119.2(3) 2_655 .
O3 C9 O2 124.5(4) . .
O3 C9 C10 120.0(4) . .
O2 C9 C10 115.6(4) . .
C12 C10 C11 119.2(4) . .
C12 C10 C9 121.7(4) . .
C11 C10 C9 119.1(4) . .
C12 C11 C10 120.5(4) 7_666 .
C12 C11 H11 119.8 7_666 .
C10 C11 H11 119.8 . .

loop_
_geom_bond_atom_site_label_1
_geom_bond_atom_site_label_2
_geom_bond_distance
_geom_bond_site_symmetry_2
U1 O1 1.765(3) .
U1 O1 1.765(3) 2_655
U1 O2 2.304(3) .
U1 O2 2.304(3) 2_655
U1 N1 2.601(3) .
U1 N1 2.601(3) 2_655
U1 N2 2.608(4) .
Cl C8 1.733(6) .
O2 C9 1.310(5) .
O3 C9 1.227(5) .
C1 N1 1.332(5) .
C1 C2 1.385(6) .
C1 H1 0.9500 .
N1 C5 1.361(5) .
N2 C6 1.364(4) 2_655
N2 C6 1.364(4) .
C2 C3 1.389(6) .
C2 H2 0.9500 .
C12 C11 1.383(6) 7_666
C12 C10 1.385(6) .
C12 H12 0.9500 .
C3 C4 1.391(6) .
C3 H3 0.9500 .
C4 C5 1.389(6) .
C4 H4 0.9500 .
C5 C6 1.483(5) .
C6 C7 1.385(5) .
C7 C8 1.372(5) .
C7 H7 0.9500 .
C8 C7 1.372(5) 2_655
C9 C10 1.507(5) .
C10 C11 1.400(6) .
C11 C12 1.383(6) 7_666
C11 H11 0.9500 .

loop_
_geom_torsion_atom_site_label_1
_geom_torsion_atom_site_label_2
_geom_torsion_atom_site_label_3
_geom_torsion_atom_site_label_4
_geom_torsion
_geom_torsion_site_symmetry_1
_geom_torsion_site_symmetry_4
O1 U1 O2 C9 -20.4(3) . .
O1 U1 O2 C9 157.5(3) 2_655 .
O2 U1 O2 C9 -115.1(3) 2_655 .
N1 U1 O2 C9 -83.8(4) . .
N1 U1 O2 C9 77.7(3) 2_655 .
N2 U1 O2 C9 64.9(3) . .
C2 C1 N1 C5 3.5(6) . .
C2 C1 N1 U1 -179.8(3) . .
O1 U1 N1 C1 -84.7(3) . .
O1 U1 N1 C1 98.1(3) 2_655 .
O2 U1 N1 C1 -20.0(5) . .
O2 U1 N1 C1 11.8(3) 2_655 .
N1 U1 N1 C1 -177.6(3) 2_655 .
N2 U1 N1 C1 -177.6(3) . .
O1 U1 N1 C5 91.8(3) . .
O1 U1 N1 C5 -85.4(3) 2_655 .
O2 U1 N1 C5 156.5(3) . .
O2 U1 N1 C5 -171.6(3) 2_655 .
N1 U1 N1 C5 -1.0(3) 2_655 .
N2 U1 N1 C5 -1.0(3) . .
O1 U1 N2 C6 100.5(2) . 2_655
O1 U1 N2 C6 -79.5(2) 2_655 2_655
O2 U1 N2 C6 15.4(2) . 2_655
O2 U1 N2 C6 -164.6(2) 2_655 2_655
N1 U1 N2 C6 -178.7(2) . 2_655
N1 U1 N2 C6 1.3(2) 2_655 2_655
O1 U1 N2 C6 -79.5(2) . .
O1 U1 N2 C6 100.5(2) 2_655 .
O2 U1 N2 C6 -164.6(2) . .
O2 U1 N2 C6 15.4(2) 2_655 .
N1 U1 N2 C6 1.3(2) . .
N1 U1 N2 C6 -178.7(2) 2_655 .
N1 C1 C2 C3 -1.8(6) . .
C1 C2 C3 C4 -0.3(6) . .
C2 C3 C4 C5 0.5(6) . .
C1 N1 C5 C4 -3.1(6) . .
U1 N1 C5 C4 -179.7(3) . .
C1 N1 C5 C6 177.3(3) . .
U1 N1 C5 C6 0.6(5) . .
C3 C4 C5 N1 1.2(6) . .
C3 C4 C5 C6 -179.2(4) . .
C6 N2 C6 C7 -1.3(3) 2_655 .
U1 N2 C6 C7 178.7(3) . .
C6 N2 C6 C5 178.4(4) 2_655 .
U1 N2 C6 C5 -1.6(4) . .
N1 C5 C6 N2 0.6(5) . .
C4 C5 C6 N2 -179.0(3) . .
N1 C5 C6 C7 -179.7(4) . .
C4 C5 C6 C7 0.7(6) . .
N2 C6 C7 C8 2.5(6) . .
C5 C6 C7 C8 -177.2(3) . .
C6 C7 C8 C7 -1.2(3) . 2_655
C6 C7 C8 Cl 178.8(3) . .
U1 O2 C9 O3 -22.3(6) . .
U1 O2 C9 C10 157.6(3) . .
C11 C12 C10 C11 -0.9(7) 7_666 .
C11 C12 C10 C9 179.6(4) 7_666 .
O3 C9 C10 C12 -178.6(4) . .
O2 C9 C10 C12 1.5(6) . .
O3 C9 C10 C11 1.9(6) . .
O2 C9 C10 C11 -178.0(4) . .
C12 C10 C11 C12 0.9(7) . 7_666
C9 C10 C11 C12 -179.6(4) . 7_666
